data_2019296
loop_
_publ_author_name
'Taouss, Christina'
'Jones, Peter G.'
'Tindall, Daniel J.'

_publ_section_title
;
 Imidazolidin-2-one: pseudosymmetry and twinning
;
_journal_coeditor_code FG3316
_journal_issue 12
_journal_name_full 'Acta Crystallographica Section C'
_journal_page_first 1534
_journal_page_last 1536
_journal_paper_doi 10.1107/S0108270113030746
_journal_volume 69
_journal_year 2013
_chemical_formula_iupac 'C3 H6 N2 O'
_chemical_formula_moiety 'C3 H6 N2 O'
_chemical_formula_sum 'C3 H6 N2 O'
_chemical_formula_weight 86.10
_chemical_name_systematic
;
Imidazolidin-2-one
;
_space_group_IT_number 88
_symmetry_cell_setting tetragonal
_symmetry_space_group_name_Hall '-I 4ad'
_symmetry_space_group_name_H-M 'I 41/a :2'
_atom_sites_solution_hydrogens geom
_atom_sites_solution_primary direct
_atom_sites_solution_secondary difmap
_audit_creation_method SHELXL97
_cell_angle_alpha 90.00
_cell_angle_beta 90.00
_cell_angle_gamma 90.00
_cell_formula_units_Z 8
_cell_length_a 7.6219(3)
_cell_length_b 7.6219(3)
_cell_length_c 13.1632(9)
_cell_measurement_reflns_used 2735
_cell_measurement_temperature 100(2)
_cell_measurement_theta_max 29.1860
_cell_measurement_theta_min 3.0760
_cell_volume 764.69(7)
_computing_cell_refinement 'CrysAlis PRO (Agilent, 2013)'
_computing_data_collection 'CrysAlis PRO (Agilent, 2013)'
_computing_data_reduction 'CrysAlis PRO (Agilent, 2013)'
_computing_molecular_graphics 'XP (Siemens, 1994)'
_computing_publication_material 'SHELXL97 (Sheldrick, 2008)'
_computing_structure_refinement 'SHELXL97 (Sheldrick, 2008)'
_computing_structure_solution 'SHELXS97 (Sheldrick, 2008)'
_diffrn_ambient_temperature 100(2)
_diffrn_detector_area_resol_mean 16.1419
_diffrn_measured_fraction_theta_full 0.998
_diffrn_measured_fraction_theta_max 0.973
_diffrn_measurement_device_type 'Oxford Xcalibur Eos'
_diffrn_measurement_method \w
_diffrn_radiation_monochromator graphite
_diffrn_radiation_source 'Enhance (Mo) X-ray Source'
_diffrn_radiation_type MoK\a
_diffrn_radiation_wavelength 0.71073
_diffrn_reflns_av_R_equivalents 0.0431
_diffrn_reflns_av_sigmaI/netI 0.0187
_diffrn_reflns_limit_h_max 11
_diffrn_reflns_limit_h_min -10
_diffrn_reflns_limit_k_max 10
_diffrn_reflns_limit_k_min -10
_diffrn_reflns_limit_l_max 18
_diffrn_reflns_limit_l_min -18
_diffrn_reflns_number 10301
_diffrn_reflns_theta_full 30.00
_diffrn_reflns_theta_max 30.90
_diffrn_reflns_theta_min 3.09
_exptl_absorpt_coefficient_mu 0.115
_exptl_absorpt_correction_type none
_exptl_crystal_colour colourless
_exptl_crystal_density_diffrn 1.496
_exptl_crystal_density_method 'not measured'
_exptl_crystal_description block
_exptl_crystal_F_000 368
_exptl_crystal_size_max 0.20
_exptl_crystal_size_mid 0.20
_exptl_crystal_size_min 0.18
_refine_diff_density_max 0.243
_refine_diff_density_min -0.210
_refine_ls_extinction_method none
_refine_ls_goodness_of_fit_ref 1.067
_refine_ls_hydrogen_treatment mixed
_refine_ls_matrix_type full
_refine_ls_number_parameters 34
_refine_ls_number_reflns 583
_refine_ls_number_restraints 0
_refine_ls_restrained_S_all 1.067
_refine_ls_R_factor_all 0.0349
_refine_ls_R_factor_gt 0.0317
_refine_ls_shift/su_max 0.000
_refine_ls_shift/su_mean 0.000
_refine_ls_structure_factor_coef Fsqd
_refine_ls_weighting_details 'calc w = 1/[\s^2^(Fo^2^)+(0.0439P)^2^+0.2482P] where P=(Fo^2^+2Fc^2^)/3'
_refine_ls_weighting_scheme calc
_refine_ls_wR_factor_gt 0.0769
_refine_ls_wR_factor_ref 0.0794
_reflns_number_gt 546
_reflns_number_total 583
_reflns_threshold_expression I>2\s(I)
_cod_data_source_file fg3316.cif
_cod_data_source_block I
_cod_original_sg_symbol_H-M 'I 41/a'
_cod_database_code 2019296

loop_
_symmetry_equiv_pos_as_xyz
'x, y, z'
'-x+1/2, -y, z+1/2'
'-y+3/4, x+1/4, z+1/4'
'y+3/4, -x+3/4, z+3/4'
'x+1/2, y+1/2, z+1/2'
'-x+1, -y+1/2, z+1'
'-y+5/4, x+3/4, z+3/4'
'y+5/4, -x+5/4, z+5/4'
'-x, -y, -z'
'x-1/2, y, -z-1/2'
'y-3/4, -x-1/4, -z-1/4'
'-y-3/4, x-3/4, -z-3/4'
'-x+1/2, -y+1/2, -z+1/2'
'x, y+1/2, -z'
'y-1/4, -x+1/4, -z+1/4'
'-y-1/4, x-1/4, -z-1/4'

loop_
_atom_site_type_symbol
_atom_site_label
_atom_site_fract_x
_atom_site_fract_y
_atom_site_fract_z
_atom_site_U_iso_or_equiv
_atom_site_adp_type
_atom_site_calc_flag
_atom_site_refinement_flags
_atom_site_occupancy
_atom_site_symmetry_multiplicity
O O1 0.5000 0.7500 0.51960(7) 0.0143(2) Uani d S 1 2
C C1 0.5000 0.7500 0.42554(9) 0.0114(3) Uani d S 1 2
N N2 0.52887(11) 0.60730(11) 0.36512(5) 0.0136(2) Uani d . 1 1
H H02 0.5135(18) 0.504(2) 0.3903(10) 0.024(3) Uiso d . 1 1
C C3 0.49143(14) 0.64940(12) 0.25925(6) 0.0148(2) Uani d . 1 1
H H3A 0.3717 0.6120 0.2397 0.018 Uiso calc R 1 1
H H3B 0.5777 0.5944 0.2129 0.018 Uiso calc R 1 1

loop_
_atom_site_aniso_label
_atom_site_aniso_U_11
_atom_site_aniso_U_22
_atom_site_aniso_U_33
_atom_site_aniso_U_12
_atom_site_aniso_U_13
_atom_site_aniso_U_23
O1 0.0157(4) 0.0181(5) 0.0090(4) 0.0003(4) 0.000 0.000
C1 0.0092(5) 0.0135(6) 0.0115(5) -0.0004(5) 0.000 0.000
N2 0.0199(5) 0.0113(4) 0.0096(3) 0.0009(3) -0.0010(3) 0.0001(3)
C3 0.0193(4) 0.0155(4) 0.0096(4) 0.0001(4) -0.0009(3) -0.0007(3)

loop_
_atom_type_symbol
_atom_type_description
_atom_type_scat_dispersion_real
_atom_type_scat_dispersion_imag
_atom_type_scat_source
C C 0.0033 0.0016 'International Tables Vol C Tables 4.2.6.8 and 6.1.1.4'
H H 0.0000 0.0000 'International Tables Vol C Tables 4.2.6.8 and 6.1.1.4'
N N 0.0061 0.0033 'International Tables Vol C Tables 4.2.6.8 and 6.1.1.4'
O O 0.0106 0.0060 'International Tables Vol C Tables 4.2.6.8 and 6.1.1.4'

loop_
_geom_angle_atom_site_label_1
_geom_angle_atom_site_label_2
_geom_angle_atom_site_label_3
_geom_angle_site_symmetry_1
_geom_angle_site_symmetry_3
_geom_angle
O1 C1 N2 . . 125.63(5)
O1 C1 N2 . 6_564 125.63(5)
N2 C1 N2 . 6_564 108.75(11)
C1 N2 C3 . . 110.48(8)
N2 C3 C3 . 6_564 101.69(5)
C1 N2 H02 . . 118.7(9)
C3 N2 H02 . . 122.8(9)
N2 C3 H3A . . 111.4
C3 C3 H3A 6_564 . 111.4
N2 C3 H3B . . 111.4
C3 C3 H3B 6_564 . 111.4
H3A C3 H3B . . 109.3

loop_
_geom_bond_atom_site_label_1
_geom_bond_atom_site_label_2
_geom_bond_site_symmetry_2
_geom_bond_distance
_geom_bond_publ_flag
O1 C1 . 1.2382(15) y
C1 N2 . 1.3652(11) y
C1 N2 6_564 1.3652(11) ?
N2 C3 . 1.4583(11) y
C3 C3 6_564 1.5391(18) y
N2 H02 . 0.859(16) ?
C3 H3A . 0.9900 ?
C3 H3B . 0.9900 ?

loop_
_geom_hbond_atom_site_label_D
_geom_hbond_atom_site_label_H
_geom_hbond_atom_site_label_A
_geom_hbond_site_symmetry_A
_geom_hbond_distance_DH
_geom_hbond_distance_HA
_geom_hbond_distance_DA
_geom_hbond_angle_DHA
N2 H02 O1 9_666 0.859(16) 2.275(15) 3.1253(10) 170.0(12)
N2 H02 O1 7_544 0.859(16) 2.509(15) 3.0076(9) 117.8(10)

loop_
_geom_torsion_atom_site_label_1
_geom_torsion_atom_site_label_2
_geom_torsion_atom_site_label_3
_geom_torsion_atom_site_label_4
_geom_torsion_site_symmetry_1
_geom_torsion_site_symmetry_3
_geom_torsion_site_symmetry_4
_geom_torsion
_geom_torsion_publ_flag
O1 C1 N2 C3 . . . 170.90(5) ?
N2 C1 N2 C3 6_564 . . -9.10(5) y
C1 N2 C3 C3 . . 6_564 21.92(12) y
N2 C3 C3 N2 . 6_564 6_564 -25.20(13) y
